data_7700048
loop_
_publ_author_name
'Alexandropoulos, Dimitris I.'
'Vignesh, Kuduva R.'
'Xie, Haomiao'
'Dunbar, Kim R.'

_publ_section_title
;
 Switching on single-molecule magnet properties of homoleptic sandwich
 tris(pyrazolyl)borate dysprosium(iii) cations via intermolecular dipolar
 coupling.
;
_journal_issue 28
_journal_name_full 'Dalton transactions (Cambridge, England : 2003)'
_journal_page_first 10610
_journal_page_last 10618
_journal_paper_doi 10.1039/c9dt00597h
_journal_volume 48
_journal_year 2019
_chemical_formula_moiety 'C30 H44 B2 Dy N12, C15 H22 B Cl3 Dy N6, C H2 Cl2'
_chemical_formula_sum 'C46 H68 B3 Cl5 Dy2 N18'
_chemical_formula_weight 1407.86
_space_group_crystal_system monoclinic
_space_group_IT_number 14
_space_group_name_Hall '-P 2yn'
_space_group_name_H-M_alt 'P 1 21/n 1'
_symmetry_space_group_name_Hall '-P 2yn'
_symmetry_space_group_name_H-M 'P 1 21/n 1'
_atom_sites_solution_hydrogens geom
_audit_block_doi 10.5517/ccdc.csd.cc210f2l
_audit_creation_date 2018-09-08
_audit_creation_method
;
Olex2 1.2
(compiled 2018.05.29 svn.r3508 for OlexSys, GUI svn.r5506)
;
_audit_update_record
;
2018-11-05 deposited with the CCDC.    2019-05-09 downloaded from the CCDC.
;
_cell_angle_alpha 90
_cell_angle_beta 92.5040(16)
_cell_angle_gamma 90
_cell_formula_units_Z 4
_cell_length_a 10.2885(5)
_cell_length_b 36.2677(19)
_cell_length_c 16.0699(9)
_cell_measurement_reflns_used 9387
_cell_measurement_temperature 110
_cell_measurement_theta_max 25.722
_cell_measurement_theta_min 2.398
_cell_volume 5990.6(5)
_computing_cell_refinement 'SAINT v8.37A (Bruker, 2015)'
_computing_data_reduction 'SAINT v8.37A (Bruker, 2015)'
_computing_molecular_graphics 'Olex2 (Dolomanov et al., 2009)'
_computing_publication_material 'Olex2 (Dolomanov et al., 2009)'
_computing_structure_refinement 'ShelXL (Sheldrick, 2015)'
_diffrn_ambient_temperature 110.0
_diffrn_detector_area_resol_mean 7.9
_diffrn_detector_type 'CCD area detector'
_diffrn_measured_fraction_theta_full 0.996
_diffrn_measured_fraction_theta_max 0.996
_diffrn_measurement_device 'three-circle diffractometer'
_diffrn_measurement_device_type 'Bruker APEX-II CCD'
_diffrn_measurement_method '\f and \w scans'
_diffrn_radiation_type MoK\a
_diffrn_radiation_wavelength 0.71073
_diffrn_reflns_av_R_equivalents 0.0483
_diffrn_reflns_av_unetI/netI 0.0208
_diffrn_reflns_Laue_measured_fraction_full 0.996
_diffrn_reflns_Laue_measured_fraction_max 0.996
_diffrn_reflns_limit_h_max 12
_diffrn_reflns_limit_h_min -12
_diffrn_reflns_limit_k_max 44
_diffrn_reflns_limit_k_min -44
_diffrn_reflns_limit_l_max 19
_diffrn_reflns_limit_l_min -19
_diffrn_reflns_number 195830
_diffrn_reflns_point_group_measured_fraction_full 0.996
_diffrn_reflns_point_group_measured_fraction_max 0.996
_diffrn_reflns_theta_full 25.790
_diffrn_reflns_theta_max 25.790
_diffrn_reflns_theta_min 2.059
_diffrn_standards_number 0
_exptl_absorpt_coefficient_mu 2.747
_exptl_absorpt_correction_T_max 0.7453
_exptl_absorpt_correction_T_min 0.6342
_exptl_absorpt_correction_type multi-scan
_exptl_absorpt_process_details
'SADABS-2016/2 (Bruker,2016/2) was used for absorption correction. wR2(int) was 0.0851 before and 0.0634 after correction. The Ratio of minimum to maximum transmission is 0.8509. The \l/2 correction factor is Not present.'
_exptl_crystal_colour 'clear whiteish colourless'
_exptl_crystal_colour_lustre clear
_exptl_crystal_colour_modifier whiteish
_exptl_crystal_colour_primary colourless
_exptl_crystal_density_diffrn 1.561
_exptl_crystal_description block
_exptl_crystal_F_000 2808
_exptl_crystal_size_max 0.2
_exptl_crystal_size_mid 0.19
_exptl_crystal_size_min 0.06
_refine_diff_density_max 0.765
_refine_diff_density_min -0.685
_refine_diff_density_rms 0.090
_refine_ls_extinction_method none
_refine_ls_goodness_of_fit_ref 1.099
_refine_ls_hydrogen_treatment constr
_refine_ls_matrix_type full
_refine_ls_number_parameters 685
_refine_ls_number_reflns 11476
_refine_ls_number_restraints 0
_refine_ls_restrained_S_all 1.099
_refine_ls_R_factor_all 0.0326
_refine_ls_R_factor_gt 0.0244
_refine_ls_shift/su_max 0.002
_refine_ls_shift/su_mean 0.000
_refine_ls_structure_factor_coef Fsqd
_refine_ls_weighting_details 'w=1/[\s^2^(Fo^2^)+(0.0093P)^2^+12.5212P] where P=(Fo^2^+2Fc^2^)/3'
_refine_ls_weighting_scheme calc
_refine_ls_wR_factor_gt 0.0438
_refine_ls_wR_factor_ref 0.0459
_reflns_Friedel_coverage 0.000
_reflns_number_gt 10111
_reflns_number_total 11476
_reflns_threshold_expression 'I > 2\s(I)'
_cod_data_source_file c9dt00597h2.cif
_cod_data_source_block da1012_mecn_0m_a
_cod_depositor_comments 'Adding full bibliography for 7700048--7700050.cif.'
_cod_database_code 7700048
_shelx_shelxl_version_number 2017/1
_shelx_space_group_comment
;
The symmetry employed for this shelxl refinement is uniquely defined
by the following loop, which should always be used as a source of
symmetry information in preference to the above space-group names.
They are only intended as comments.
;
_shelx_estimated_absorpt_t_max 0.853
_shelx_estimated_absorpt_t_min 0.610
_olex2_refinement_description
;
1. Fixed Uiso
 At 1.2 times of:
  All B(H) groups, All C(H) groups, All C(H,H) groups
 At 1.5 times of:
  All C(H,H,H) groups
2.a Ternary CH refined with riding coordinates:
 B1(H1), B2(H2), B3(H3A)
2.b Secondary CH2 refined with riding coordinates:
 C46(H46A,H46B)
2.c Aromatic/amide H refined with riding coordinates:
 C3(H3), C8(H8), C13(H13), C18(H18), C23(H23), C28(H28), C33(H33), C38(H38),
 C43(H43)
2.d Idealised Me refined as rotating group:
 C1(H1A,H1B,H1C), C5(H5A,H5B,H5C), C6(H6A,H6B,H6C), C10(H10A,H10B,H10C),
 C11(H11A,H11B,H11C), C15(H15A,H15B,H15C), C16(H16A,H16B,H16C), C20(H20A,H20B,
 H20C), C21(H21A,H21B,H21C), C25(H25A,H25B,H25C), C26(H26A,H26B,H26C), C30(H30A,
 H30B,H30C), C31(H31A,H31B,H31C), C35(H35A,H35B,H35C), C36(H36A,H36B,H36C),
 C40(H40A,H40B,H40C), C41(H41A,H41B,H41C), C45(H45A,H45B,H45C)
;
_olex2_submission_special_instructions 'No special instructions were received'

loop_
_space_group_symop_operation_xyz
'x, y, z'
'-x+1/2, y+1/2, -z+1/2'
'-x, -y, -z'
'x-1/2, -y-1/2, z-1/2'

loop_
_atom_site_label
_atom_site_type_symbol
_atom_site_fract_x
_atom_site_fract_y
_atom_site_fract_z
_atom_site_U_iso_or_equiv
_atom_site_adp_type
_atom_site_occupancy
_atom_site_site_symmetry_order
_atom_site_calc_flag
_atom_site_refinement_flags_posn
Dy1 Dy 0.50669(2) 0.42126(2) 0.67303(2) 0.01129(4) Uani 1 1 d .
N1 N 0.3345(2) 0.40502(6) 0.76054(14) 0.0154(5) Uani 1 1 d .
N2 N 0.2498(2) 0.37749(6) 0.73452(14) 0.0153(5) Uani 1 1 d .
N3 N 0.5142(2) 0.35703(6) 0.64748(14) 0.0153(5) Uani 1 1 d .
N4 N 0.3985(2) 0.33780(6) 0.64972(14) 0.0136(5) Uani 1 1 d .
N5 N 0.3306(2) 0.41529(6) 0.57355(14) 0.0125(5) Uani 1 1 d .
N6 N 0.2501(2) 0.38514(6) 0.57798(14) 0.0128(5) Uani 1 1 d .
N7 N 0.6718(2) 0.41650(6) 0.78117(14) 0.0160(5) Uani 1 1 d .
N8 N 0.7652(2) 0.44395(6) 0.78835(14) 0.0145(5) Uani 1 1 d .
N9 N 0.5288(2) 0.48527(6) 0.70129(14) 0.0126(5) Uani 1 1 d .
N10 N 0.6499(2) 0.49910(6) 0.72384(14) 0.0120(5) Uani 1 1 d .
N11 N 0.6874(2) 0.43785(6) 0.59497(14) 0.0128(5) Uani 1 1 d .
N12 N 0.7865(2) 0.45776(6) 0.63486(14) 0.0139(5) Uani 1 1 d .
C1 C 0.3698(4) 0.44538(9) 0.8833(2) 0.0301(8) Uani 1 1 d .
H1A H 0.448350 0.434807 0.910421 0.045 Uiso 1 1 calc GR
H1B H 0.314466 0.455716 0.925571 0.045 Uiso 1 1 calc GR
H1C H 0.394281 0.464921 0.844861 0.045 Uiso 1 1 calc GR
C2 C 0.2969(3) 0.41593(8) 0.83588(18) 0.0196(7) Uani 1 1 d .
C3 C 0.1897(3) 0.39562(9) 0.85781(19) 0.0251(7) Uani 1 1 d .
H3 H 0.144205 0.397759 0.907777 0.030 Uiso 1 1 calc R
C4 C 0.1621(3) 0.37181(9) 0.79313(19) 0.0218(7) Uani 1 1 d .
C5 C 0.0559(3) 0.34373(11) 0.7838(2) 0.0367(9) Uani 1 1 d .
H5A H 0.006203 0.347860 0.731267 0.055 Uiso 1 1 calc GR
H5B H -0.002003 0.345966 0.830393 0.055 Uiso 1 1 calc GR
H5C H 0.094070 0.318969 0.783797 0.055 Uiso 1 1 calc GR
C6 C 0.7489(3) 0.34238(9) 0.6420(2) 0.0327(8) Uani 1 1 d .
H6A H 0.768570 0.348497 0.584542 0.049 Uiso 1 1 calc GR
H6B H 0.804088 0.321834 0.661562 0.049 Uiso 1 1 calc GR
H6C H 0.765695 0.363906 0.677760 0.049 Uiso 1 1 calc GR
C7 C 0.6091(3) 0.33154(8) 0.64549(18) 0.0185(6) Uani 1 1 d .
C8 C 0.5564(3) 0.29660(8) 0.64700(19) 0.0228(7) Uani 1 1 d .
H8 H 0.602297 0.273881 0.646345 0.027 Uiso 1 1 calc R
C9 C 0.4237(3) 0.30132(8) 0.64967(18) 0.0186(6) Uani 1 1 d .
C10 C 0.3205(3) 0.27277(8) 0.6511(2) 0.0307(8) Uani 1 1 d .
H10A H 0.266111 0.277098 0.698694 0.046 Uiso 1 1 calc GR
H10B H 0.360617 0.248325 0.656100 0.046 Uiso 1 1 calc GR
H10C H 0.266535 0.274041 0.599360 0.046 Uiso 1 1 calc GR
C11 C 0.3648(3) 0.46771(8) 0.47995(18) 0.0201(7) Uani 1 1 d .
H11A H 0.303760 0.488456 0.480243 0.030 Uiso 1 1 calc GR
H11B H 0.398472 0.465013 0.424171 0.030 Uiso 1 1 calc GR
H11C H 0.437127 0.472348 0.520289 0.030 Uiso 1 1 calc GR
C12 C 0.2963(3) 0.43324(8) 0.50298(18) 0.0153(6) Uani 1 1 d .
C13 C 0.1942(3) 0.41474(8) 0.46183(18) 0.0204(7) Uani 1 1 d .
H13 H 0.151336 0.421487 0.410513 0.025 Uiso 1 1 calc R
C14 C 0.1676(3) 0.38462(8) 0.51060(18) 0.0183(6) Uani 1 1 d .
C15 C 0.0676(3) 0.35534(10) 0.4952(2) 0.0309(8) Uani 1 1 d .
H15A H 0.110391 0.331251 0.492791 0.046 Uiso 1 1 calc GR
H15B H 0.019844 0.360156 0.442223 0.046 Uiso 1 1 calc GR
H15C H 0.006845 0.355393 0.540514 0.046 Uiso 1 1 calc GR
C16 C 0.9472(3) 0.46395(9) 0.8859(2) 0.0285(8) Uani 1 1 d .
H16A H 1.013288 0.464442 0.843769 0.043 Uiso 1 1 calc GR
H16B H 0.986672 0.455395 0.938997 0.043 Uiso 1 1 calc GR
H16C H 0.911943 0.488811 0.892805 0.043 Uiso 1 1 calc GR
C17 C 0.8401(3) 0.43839(8) 0.85843(18) 0.0187(6) Uani 1 1 d .
C18 C 0.7968(3) 0.40706(8) 0.89643(18) 0.0216(7) Uani 1 1 d .
H18 H 0.831603 0.396323 0.946524 0.026 Uiso 1 1 calc R
C19 C 0.6926(3) 0.39423(8) 0.84741(18) 0.0183(6) Uani 1 1 d .
C20 C 0.6104(3) 0.36091(8) 0.86006(19) 0.0250(7) Uani 1 1 d .
H20A H 0.521137 0.365863 0.839244 0.037 Uiso 1 1 calc GR
H20B H 0.610409 0.355014 0.919570 0.037 Uiso 1 1 calc GR
H20C H 0.645653 0.340014 0.829655 0.037 Uiso 1 1 calc GR
C21 C 0.7514(3) 0.55771(8) 0.77747(19) 0.0207(7) Uani 1 1 d .
H21A H 0.785793 0.547793 0.830712 0.031 Uiso 1 1 calc GR
H21B H 0.722969 0.583225 0.785275 0.031 Uiso 1 1 calc GR
H21C H 0.819481 0.557089 0.736718 0.031 Uiso 1 1 calc GR
C22 C 0.6386(3) 0.53495(8) 0.74659(17) 0.0147(6) Uani 1 1 d .
C23 C 0.5083(3) 0.54432(8) 0.73679(17) 0.0156(6) Uani 1 1 d .
H23 H 0.470749 0.567717 0.747036 0.019 Uiso 1 1 calc R
C24 C 0.4439(3) 0.51295(8) 0.70919(17) 0.0146(6) Uani 1 1 d .
C25 C 0.3023(3) 0.50744(8) 0.68811(19) 0.0204(7) Uani 1 1 d .
H25A H 0.289398 0.503101 0.628124 0.031 Uiso 1 1 calc GR
H25B H 0.253992 0.529498 0.703652 0.031 Uiso 1 1 calc GR
H25C H 0.270686 0.486107 0.718722 0.031 Uiso 1 1 calc GR
C26 C 1.0143(3) 0.47711(12) 0.6111(2) 0.0401(10) Uani 1 1 d .
H26A H 0.998028 0.503011 0.624642 0.060 Uiso 1 1 calc GR
H26B H 1.074218 0.475738 0.565505 0.060 Uiso 1 1 calc GR
H26C H 1.052853 0.464575 0.660280 0.060 Uiso 1 1 calc GR
C27 C 0.8889(3) 0.45885(9) 0.58526(19) 0.0204(7) Uani 1 1 d .
C28 C 0.8561(3) 0.44009(9) 0.51249(19) 0.0218(7) Uani 1 1 d .
H28 H 0.909082 0.436584 0.466160 0.026 Uiso 1 1 calc R
C29 C 0.7309(3) 0.42750(8) 0.52087(17) 0.0149(6) Uani 1 1 d .
C30 C 0.6476(3) 0.40533(8) 0.46089(18) 0.0206(7) Uani 1 1 d .
H30A H 0.593478 0.388343 0.491805 0.031 Uiso 1 1 calc GR
H30B H 0.703082 0.391215 0.424440 0.031 Uiso 1 1 calc GR
H30C H 0.591597 0.421909 0.427122 0.031 Uiso 1 1 calc GR
B1 B 0.2645(3) 0.35730(9) 0.65063(19) 0.0141(7) Uani 1 1 d .
H1 H 0.194366 0.338319 0.643854 0.017 Uiso 1 1 calc R
B2 B 0.7729(3) 0.47468(9) 0.7224(2) 0.0150(7) Uani 1 1 d .
H2 H 0.850987 0.490305 0.736188 0.018 Uiso 1 1 calc R
Dy2 Dy 0.90394(2) 0.35372(2) 1.16998(2) 0.01088(4) Uani 1 1 d .
Cl1 Cl 1.08519(7) 0.30894(2) 1.22359(5) 0.02601(17) Uani 1 1 d .
Cl2 Cl 0.90305(7) 0.39881(2) 1.29563(4) 0.02235(16) Uani 1 1 d .
Cl3 Cl 1.03312(7) 0.39606(2) 1.07382(4) 0.01738(15) Uani 1 1 d .
N13 N 0.7393(2) 0.31257(6) 1.22747(14) 0.0138(5) Uani 1 1 d .
N14 N 0.6375(2) 0.29884(6) 1.17803(14) 0.0130(5) Uani 1 1 d .
N15 N 0.8524(2) 0.31229(6) 1.05311(14) 0.0134(5) Uani 1 1 d .
N16 N 0.7266(2) 0.30120(6) 1.03380(14) 0.0121(5) Uani 1 1 d .
N17 N 0.7018(2) 0.37786(6) 1.10646(14) 0.0127(5) Uani 1 1 d .
N18 N 0.5982(2) 0.35467(6) 1.08810(14) 0.0135(5) Uani 1 1 d .
C31 C 0.8218(3) 0.30551(9) 1.37361(18) 0.0234(7) Uani 1 1 d .
H31A H 0.910886 0.300644 1.357331 0.035 Uiso 1 1 calc GR
H31B H 0.802229 0.290060 1.421498 0.035 Uiso 1 1 calc GR
H31C H 0.813405 0.331555 1.388702 0.035 Uiso 1 1 calc GR
C32 C 0.7288(3) 0.29679(8) 1.30251(18) 0.0173(6) Uani 1 1 d .
C33 C 0.6228(3) 0.27311(8) 1.30140(18) 0.0183(6) Uani 1 1 d .
H33 H 0.594885 0.258435 1.346203 0.022 Uiso 1 1 calc R
C34 C 0.5663(3) 0.27518(8) 1.22222(18) 0.0158(6) Uani 1 1 d .
C35 C 0.4480(3) 0.25598(9) 1.1868(2) 0.0247(7) Uani 1 1 d .
H35A H 0.381116 0.274257 1.171259 0.037 Uiso 1 1 calc GR
H35B H 0.414733 0.239119 1.228466 0.037 Uiso 1 1 calc GR
H35C H 0.470583 0.241961 1.137292 0.037 Uiso 1 1 calc GR
C36 C 1.0711(3) 0.30204(9) 0.9983(2) 0.0249(7) Uani 1 1 d .
H36A H 1.091209 0.328326 0.992965 0.037 Uiso 1 1 calc GR
H36B H 1.107814 0.288460 0.952082 0.037 Uiso 1 1 calc GR
H36C H 1.108968 0.292737 1.051228 0.037 Uiso 1 1 calc GR
C37 C 0.9268(3) 0.29684(8) 0.99607(18) 0.0170(6) Uani 1 1 d .
C38 C 0.8495(3) 0.27621(8) 0.93984(18) 0.0195(6) Uani 1 1 d .
H38 H 0.877826 0.262768 0.893224 0.023 Uiso 1 1 calc R
C39 C 0.7244(3) 0.27923(8) 0.96538(17) 0.0165(6) Uani 1 1 d .
C40 C 0.6031(3) 0.26194(9) 0.92878(19) 0.0239(7) Uani 1 1 d .
H40A H 0.565909 0.245510 0.969925 0.036 Uiso 1 1 calc GR
H40B H 0.623749 0.247713 0.879218 0.036 Uiso 1 1 calc GR
H40C H 0.539973 0.281246 0.913186 0.036 Uiso 1 1 calc GR
C41 C 0.7414(3) 0.44535(8) 1.1097(2) 0.0234(7) Uani 1 1 d .
H41A H 0.801791 0.441559 1.157749 0.035 Uiso 1 1 calc GR
H41B H 0.687586 0.467121 1.119154 0.035 Uiso 1 1 calc GR
H41C H 0.790734 0.449063 1.059560 0.035 Uiso 1 1 calc GR
C42 C 0.6561(3) 0.41230(8) 1.09832(17) 0.0158(6) Uani 1 1 d .
C43 C 0.5236(3) 0.41124(8) 1.07653(18) 0.0198(7) Uani 1 1 d .
H43 H 0.467669 0.431830 1.067529 0.024 Uiso 1 1 calc R
C44 C 0.4896(3) 0.37482(8) 1.07058(17) 0.0174(6) Uani 1 1 d .
C45 C 0.3600(3) 0.35779(9) 1.0508(2) 0.0267(7) Uani 1 1 d .
H45A H 0.363973 0.343212 0.999593 0.040 Uiso 1 1 calc GR
H45B H 0.294469 0.377222 1.042921 0.040 Uiso 1 1 calc GR
H45C H 0.336501 0.341725 1.096790 0.040 Uiso 1 1 calc GR
B3 B 0.6132(3) 0.31243(9) 1.0881(2) 0.0138(7) Uani 1 1 d .
H3A H 0.530972 0.301120 1.064447 0.017 Uiso 1 1 calc R
Cl4 Cl 0.41193(10) 0.32342(2) 0.44501(5) 0.0397(2) Uani 1 1 d .
Cl5 Cl 0.45732(9) 0.35840(2) 0.28578(6) 0.0390(2) Uani 1 1 d .
C46 C 0.3471(4) 0.33702(16) 0.3490(2) 0.0637(15) Uani 1 1 d .
H46A H 0.274127 0.354193 0.357733 0.076 Uiso 1 1 calc R
H46B H 0.310977 0.315071 0.319600 0.076 Uiso 1 1 calc R

loop_
_atom_site_aniso_label
_atom_site_aniso_U_11
_atom_site_aniso_U_22
_atom_site_aniso_U_33
_atom_site_aniso_U_23
_atom_site_aniso_U_13
_atom_site_aniso_U_12
Dy1 0.01139(7) 0.01029(7) 0.01205(7) 0.00039(5) -0.00116(5) -0.00254(5)
N1 0.0200(13) 0.0156(12) 0.0109(12) -0.0004(10) 0.0037(10) -0.0005(10)
N2 0.0124(12) 0.0166(13) 0.0171(13) 0.0029(10) 0.0009(10) -0.0014(10)
N3 0.0133(12) 0.0143(12) 0.0184(13) -0.0003(10) 0.0003(10) -0.0027(10)
N4 0.0164(12) 0.0105(12) 0.0139(12) -0.0009(9) 0.0008(10) -0.0052(10)
N5 0.0122(12) 0.0112(12) 0.0140(12) 0.0018(9) 0.0006(9) -0.0025(9)
N6 0.0103(12) 0.0156(12) 0.0124(12) 0.0010(10) 0.0007(9) -0.0037(9)
N7 0.0171(13) 0.0160(13) 0.0147(12) 0.0036(10) -0.0030(10) -0.0004(10)
N8 0.0133(12) 0.0153(12) 0.0147(12) -0.0007(10) -0.0041(10) 0.0005(10)
N9 0.0107(12) 0.0123(12) 0.0146(12) -0.0011(10) -0.0019(9) -0.0023(9)
N10 0.0125(12) 0.0114(12) 0.0120(12) -0.0009(9) -0.0020(9) -0.0035(9)
N11 0.0129(12) 0.0127(12) 0.0127(12) 0.0003(10) -0.0017(10) -0.0030(9)
N12 0.0110(12) 0.0163(12) 0.0143(12) 0.0007(10) -0.0014(10) -0.0022(10)
C1 0.049(2) 0.0254(18) 0.0160(16) -0.0037(14) 0.0027(15) 0.0039(16)
C2 0.0238(16) 0.0214(16) 0.0136(15) 0.0031(12) 0.0013(12) 0.0082(13)
C3 0.0252(17) 0.0358(19) 0.0149(16) 0.0044(14) 0.0092(13) 0.0082(14)
C4 0.0165(16) 0.0307(18) 0.0186(16) 0.0082(14) 0.0056(13) 0.0023(13)
C5 0.0223(18) 0.058(3) 0.030(2) 0.0063(18) 0.0104(15) -0.0145(17)
C6 0.0185(17) 0.0261(19) 0.054(2) 0.0023(17) 0.0034(16) 0.0049(14)
C7 0.0178(15) 0.0187(16) 0.0189(15) 0.0000(12) -0.0008(12) 0.0031(12)
C8 0.0295(18) 0.0130(15) 0.0260(17) 0.0019(13) 0.0015(14) 0.0062(13)
C9 0.0284(17) 0.0117(15) 0.0157(15) 0.0009(12) 0.0005(13) -0.0031(12)
C10 0.035(2) 0.0142(16) 0.043(2) 0.0049(15) 0.0018(16) -0.0080(14)
C11 0.0225(16) 0.0222(16) 0.0153(15) 0.0068(13) -0.0017(13) -0.0032(13)
C12 0.0147(15) 0.0150(15) 0.0162(15) 0.0026(12) 0.0006(12) 0.0022(11)
C13 0.0199(16) 0.0257(17) 0.0150(15) 0.0055(13) -0.0064(12) -0.0041(13)
C14 0.0140(15) 0.0222(16) 0.0185(15) -0.0004(13) -0.0027(12) -0.0035(12)
C15 0.0282(18) 0.037(2) 0.0270(18) 0.0043(16) -0.0095(15) -0.0148(16)
C16 0.0276(18) 0.0310(19) 0.0254(18) -0.0015(15) -0.0160(14) 0.0000(15)
C17 0.0184(15) 0.0226(16) 0.0146(15) -0.0034(13) -0.0051(12) 0.0069(13)
C18 0.0245(17) 0.0261(17) 0.0135(15) 0.0023(13) -0.0055(13) 0.0083(13)
C19 0.0251(16) 0.0167(15) 0.0133(15) 0.0019(12) 0.0015(12) 0.0057(13)
C20 0.0329(18) 0.0233(17) 0.0187(16) 0.0090(13) 0.0011(14) -0.0007(14)
C21 0.0213(16) 0.0143(15) 0.0260(17) -0.0071(13) -0.0043(13) -0.0065(12)
C22 0.0202(15) 0.0121(14) 0.0116(14) 0.0004(11) -0.0012(12) -0.0025(12)
C23 0.0193(15) 0.0133(14) 0.0141(15) -0.0015(12) -0.0010(12) 0.0020(12)
C24 0.0158(15) 0.0160(15) 0.0119(14) 0.0003(12) -0.0007(11) -0.0001(12)
C25 0.0152(15) 0.0221(16) 0.0238(17) -0.0042(13) -0.0016(13) 0.0006(12)
C26 0.0184(18) 0.070(3) 0.032(2) -0.0178(19) 0.0067(15) -0.0177(18)
C27 0.0120(15) 0.0276(17) 0.0219(16) -0.0014(13) 0.0020(12) -0.0040(12)
C28 0.0165(16) 0.0313(18) 0.0180(16) -0.0035(14) 0.0041(13) -0.0018(13)
C29 0.0172(15) 0.0125(14) 0.0151(15) 0.0002(11) 0.0006(12) 0.0016(11)
C30 0.0195(16) 0.0241(17) 0.0182(16) -0.0054(13) 0.0026(13) -0.0017(13)
B1 0.0115(15) 0.0161(17) 0.0144(16) 0.0002(13) -0.0025(13) -0.0055(13)
B2 0.0114(16) 0.0148(17) 0.0184(17) -0.0015(13) -0.0033(13) -0.0037(13)
Dy2 0.00961(6) 0.01213(7) 0.01080(7) -0.00086(5) -0.00067(5) -0.00043(5)
Cl1 0.0196(4) 0.0260(4) 0.0317(4) 0.0029(3) -0.0072(3) 0.0068(3)
Cl2 0.0300(4) 0.0231(4) 0.0139(4) -0.0055(3) 0.0013(3) -0.0007(3)
Cl3 0.0139(3) 0.0226(4) 0.0157(3) 0.0015(3) 0.0017(3) -0.0034(3)
N13 0.0121(12) 0.0153(12) 0.0138(12) 0.0009(10) -0.0012(10) 0.0002(9)
N14 0.0104(12) 0.0143(12) 0.0143(12) 0.0008(10) -0.0001(9) 0.0000(9)
N15 0.0097(12) 0.0138(12) 0.0165(12) -0.0031(10) -0.0009(10) -0.0002(9)
N16 0.0110(12) 0.0127(12) 0.0127(12) -0.0002(10) -0.0002(9) -0.0021(9)
N17 0.0128(12) 0.0144(12) 0.0108(12) 0.0000(10) 0.0004(9) 0.0001(10)
N18 0.0105(11) 0.0180(12) 0.0122(12) 0.0004(10) 0.0005(9) 0.0006(10)
C31 0.0252(17) 0.0277(18) 0.0170(16) 0.0076(13) -0.0040(13) -0.0029(14)
C32 0.0194(15) 0.0147(15) 0.0176(15) 0.0015(12) 0.0012(12) 0.0043(12)
C33 0.0210(16) 0.0158(15) 0.0186(16) 0.0043(12) 0.0060(12) -0.0032(12)
C34 0.0151(14) 0.0128(14) 0.0199(15) 0.0015(12) 0.0051(12) -0.0005(11)
C35 0.0191(16) 0.0256(18) 0.0295(18) 0.0026(14) 0.0017(14) -0.0086(13)
C36 0.0181(16) 0.0299(18) 0.0272(18) -0.0114(15) 0.0056(13) 0.0028(13)
C37 0.0175(15) 0.0145(15) 0.0191(15) -0.0013(12) 0.0033(12) 0.0005(12)
C38 0.0240(16) 0.0175(16) 0.0172(15) -0.0066(12) 0.0032(13) 0.0012(13)
C39 0.0222(16) 0.0134(15) 0.0138(15) -0.0024(12) -0.0007(12) -0.0004(12)
C40 0.0267(17) 0.0246(17) 0.0199(16) -0.0084(13) -0.0041(13) -0.0068(14)
C41 0.0314(18) 0.0126(15) 0.0263(17) -0.0013(13) 0.0027(14) 0.0053(13)
C42 0.0222(16) 0.0174(15) 0.0081(14) 0.0000(11) 0.0033(12) 0.0061(12)
C43 0.0227(16) 0.0228(17) 0.0139(15) -0.0002(12) -0.0006(12) 0.0128(13)
C44 0.0130(14) 0.0278(17) 0.0114(14) -0.0007(12) 0.0010(11) 0.0073(12)
C45 0.0143(15) 0.037(2) 0.0281(18) -0.0001(15) -0.0036(13) 0.0069(14)
B3 0.0118(16) 0.0142(17) 0.0151(16) -0.0018(13) -0.0018(13) -0.0023(13)
Cl4 0.0585(6) 0.0318(5) 0.0300(5) -0.0014(4) 0.0143(4) -0.0034(4)
Cl5 0.0504(6) 0.0272(5) 0.0397(5) 0.0125(4) 0.0056(4) 0.0019(4)
C46 0.031(2) 0.139(5) 0.021(2) 0.000(2) 0.0007(17) -0.012(3)

loop_
_atom_type_symbol
_atom_type_description
_atom_type_scat_dispersion_real
_atom_type_scat_dispersion_imag
_atom_type_scat_source
C C 0.0033 0.0016 'International Tables Vol C Tables 4.2.6.8 and 6.1.1.4'
H H 0.0000 0.0000 'International Tables Vol C Tables 4.2.6.8 and 6.1.1.4'
B B 0.0013 0.0007 'International Tables Vol C Tables 4.2.6.8 and 6.1.1.4'
Cl Cl 0.1484 0.1585 'International Tables Vol C Tables 4.2.6.8 and 6.1.1.4'
Dy Dy -0.1892 4.4098 'International Tables Vol C Tables 4.2.6.8 and 6.1.1.4'
N N 0.0061 0.0033 'International Tables Vol C Tables 4.2.6.8 and 6.1.1.4'

loop_
_geom_angle_atom_site_label_1
_geom_angle_atom_site_label_2
_geom_angle_atom_site_label_3
_geom_angle
N3 Dy1 N1 83.68(8)
N3 Dy1 N5 79.81(8)
N3 Dy1 N7 91.59(8)
N3 Dy1 N9 172.60(8)
N5 Dy1 N1 79.02(8)
N5 Dy1 N7 169.63(8)
N5 Dy1 N9 106.38(8)
N7 Dy1 N1 94.38(8)
N9 Dy1 N1 101.32(8)
N9 Dy1 N7 82.64(8)
N11 Dy1 N1 175.85(8)
N11 Dy1 N3 97.24(8)
N11 Dy1 N5 105.12(8)
N11 Dy1 N7 81.56(8)
N11 Dy1 N9 77.39(8)
N2 N1 Dy1 118.46(16)
C2 N1 Dy1 135.1(2)
C2 N1 N2 106.4(2)
N1 N2 B1 121.5(2)
C4 N2 N1 109.4(2)
C4 N2 B1 129.1(2)
N4 N3 Dy1 117.24(16)
C7 N3 Dy1 135.16(19)
C7 N3 N4 106.3(2)
N3 N4 B1 122.5(2)
C9 N4 N3 109.2(2)
C9 N4 B1 128.2(2)
N6 N5 Dy1 118.76(16)
C12 N5 Dy1 133.61(18)
C12 N5 N6 107.1(2)
N5 N6 B1 121.4(2)
C14 N6 N5 109.2(2)
C14 N6 B1 129.4(2)
N8 N7 Dy1 118.60(16)
C19 N7 Dy1 134.8(2)
C19 N7 N8 106.2(2)
N7 N8 B2 121.2(2)
C17 N8 N7 109.3(2)
C17 N8 B2 129.5(2)
N10 N9 Dy1 118.99(16)
C24 N9 Dy1 133.86(18)
C24 N9 N10 106.7(2)
N9 N10 B2 121.3(2)
C22 N10 N9 109.5(2)
C22 N10 B2 129.2(2)
N12 N11 Dy1 117.87(16)
C29 N11 Dy1 134.31(18)
C29 N11 N12 106.8(2)
N11 N12 B2 122.3(2)
C27 N12 N11 108.7(2)
C27 N12 B2 129.1(2)
H1A C1 H1B 109.5
H1A C1 H1C 109.5
H1B C1 H1C 109.5
C2 C1 H1A 109.5
C2 C1 H1B 109.5
C2 C1 H1C 109.5
N1 C2 C1 120.7(3)
N1 C2 C3 109.6(3)
C3 C2 C1 129.7(3)
C2 C3 H3 126.8
C4 C3 C2 106.4(3)
C4 C3 H3 126.8
N2 C4 C3 108.1(3)
N2 C4 C5 122.8(3)
C3 C4 C5 129.1(3)
C4 C5 H5A 109.5
C4 C5 H5B 109.5
C4 C5 H5C 109.5
H5A C5 H5B 109.5
H5A C5 H5C 109.5
H5B C5 H5C 109.5
H6A C6 H6B 109.5
H6A C6 H6C 109.5
H6B C6 H6C 109.5
C7 C6 H6A 109.5
C7 C6 H6B 109.5
C7 C6 H6C 109.5
N3 C7 C6 121.4(3)
N3 C7 C8 110.1(3)
C8 C7 C6 128.5(3)
C7 C8 H8 127.0
C7 C8 C9 106.1(3)
C9 C8 H8 126.9
N4 C9 C8 108.2(3)
N4 C9 C10 123.2(3)
C8 C9 C10 128.6(3)
C9 C10 H10A 109.5
C9 C10 H10B 109.5
C9 C10 H10C 109.5
H10A C10 H10B 109.5
H10A C10 H10C 109.5
H10B C10 H10C 109.5
H11A C11 H11B 109.5
H11A C11 H11C 109.5
H11B C11 H11C 109.5
C12 C11 H11A 109.5
C12 C11 H11B 109.5
C12 C11 H11C 109.5
N5 C12 C11 120.5(2)
N5 C12 C13 109.5(2)
C13 C12 C11 130.0(3)
C12 C13 H13 127.0
C14 C13 C12 106.0(3)
C14 C13 H13 127.0
N6 C14 C13 108.2(2)
N6 C14 C15 123.3(3)
C13 C14 C15 128.5(3)
C14 C15 H15A 109.5
C14 C15 H15B 109.5
C14 C15 H15C 109.5
H15A C15 H15B 109.5
H15A C15 H15C 109.5
H15B C15 H15C 109.5
H16A C16 H16B 109.5
H16A C16 H16C 109.5
H16B C16 H16C 109.5
C17 C16 H16A 109.5
C17 C16 H16B 109.5
C17 C16 H16C 109.5
N8 C17 C16 122.7(3)
N8 C17 C18 108.1(3)
C18 C17 C16 129.2(3)
C17 C18 H18 126.8
C17 C18 C19 106.5(3)
C19 C18 H18 126.8
N7 C19 C18 109.9(3)
N7 C19 C20 121.4(3)
C18 C19 C20 128.6(3)
C19 C20 H20A 109.5
C19 C20 H20B 109.5
C19 C20 H20C 109.5
H20A C20 H20B 109.5
H20A C20 H20C 109.5
H20B C20 H20C 109.5
H21A C21 H21B 109.5
H21A C21 H21C 109.5
H21B C21 H21C 109.5
C22 C21 H21A 109.5
C22 C21 H21B 109.5
C22 C21 H21C 109.5
N10 C22 C21 123.1(3)
N10 C22 C23 107.3(2)
C23 C22 C21 129.6(3)
C22 C23 H23 126.8
C24 C23 C22 106.5(2)
C24 C23 H23 126.8
N9 C24 C23 110.0(2)
N9 C24 C25 120.8(2)
C23 C24 C25 129.3(3)
C24 C25 H25A 109.5
C24 C25 H25B 109.5
C24 C25 H25C 109.5
H25A C25 H25B 109.5
H25A C25 H25C 109.5
H25B C25 H25C 109.5
H26A C26 H26B 109.5
H26A C26 H26C 109.5
H26B C26 H26C 109.5
C27 C26 H26A 109.5
C27 C26 H26B 109.5
C27 C26 H26C 109.5
N12 C27 C26 122.4(3)
N12 C27 C28 108.6(3)
C28 C27 C26 129.0(3)
C27 C28 H28 127.0
C29 C28 C27 105.9(3)
C29 C28 H28 127.0
N11 C29 C28 110.0(3)
N11 C29 C30 121.2(2)
C28 C29 C30 128.8(3)
C29 C30 H30A 109.5
C29 C30 H30B 109.5
C29 C30 H30C 109.5
H30A C30 H30B 109.5
H30A C30 H30C 109.5
H30B C30 H30C 109.5
N2 B1 N4 110.2(2)
N2 B1 H1 108.8
N4 B1 H1 108.8
N6 B1 N2 109.8(2)
N6 B1 N4 110.3(2)
N6 B1 H1 108.8
N8 B2 N10 109.7(2)
N8 B2 N12 110.4(2)
N8 B2 H2 108.8
N10 B2 N12 110.3(2)
N10 B2 H2 108.8
N12 B2 H2 108.8
Cl1 Dy2 Cl2 99.38(3)
Cl3 Dy2 Cl1 100.93(2)
Cl3 Dy2 Cl2 96.31(2)
N13 Dy2 Cl1 89.57(6)
N13 Dy2 Cl2 93.67(6)
N13 Dy2 Cl3 164.12(5)
N15 Dy2 Cl1 89.94(6)
N15 Dy2 Cl2 167.30(5)
N15 Dy2 Cl3 90.33(6)
N15 Dy2 N13 77.68(8)
N17 Dy2 Cl1 162.20(6)
N17 Dy2 Cl2 93.87(6)
N17 Dy2 Cl3 89.30(6)
N17 Dy2 N13 77.70(7)
N17 Dy2 N15 75.34(7)
N14 N13 Dy2 121.26(16)
C32 N13 Dy2 132.60(19)
C32 N13 N14 106.0(2)
N13 N14 B3 120.9(2)
C34 N14 N13 110.0(2)
C34 N14 B3 128.9(2)
N16 N15 Dy2 121.48(16)
C37 N15 Dy2 132.10(18)
C37 N15 N16 106.4(2)
N15 N16 B3 121.5(2)
C39 N16 N15 109.6(2)
C39 N16 B3 128.9(2)
N18 N17 Dy2 120.48(16)
C42 N17 Dy2 131.72(19)
C42 N17 N18 106.4(2)
N17 N18 B3 122.0(2)
C44 N18 N17 109.8(2)
C44 N18 B3 128.2(2)
H31A C31 H31B 109.5
H31A C31 H31C 109.5
H31B C31 H31C 109.5
C32 C31 H31A 109.5
C32 C31 H31B 109.5
C32 C31 H31C 109.5
N13 C32 C31 121.6(3)
N13 C32 C33 110.2(3)
C33 C32 C31 128.2(3)
C32 C33 H33 126.9
C34 C33 C32 106.1(3)
C34 C33 H33 126.9
N14 C34 C33 107.7(2)
N14 C34 C35 123.2(3)
C33 C34 C35 129.1(3)
C34 C35 H35A 109.5
C34 C35 H35B 109.5
C34 C35 H35C 109.5
H35A C35 H35B 109.5
H35A C35 H35C 109.5
H35B C35 H35C 109.5
H36A C36 H36B 109.5
H36A C36 H36C 109.5
H36B C36 H36C 109.5
C37 C36 H36A 109.5
C37 C36 H36B 109.5
C37 C36 H36C 109.5
N15 C37 C36 121.7(3)
N15 C37 C38 109.9(3)
C38 C37 C36 128.3(3)
C37 C38 H38 126.9
C39 C38 C37 106.2(3)
C39 C38 H38 126.9
N16 C39 C38 107.9(2)
N16 C39 C40 123.3(3)
C38 C39 C40 128.8(3)
C39 C40 H40A 109.5
C39 C40 H40B 109.5
C39 C40 H40C 109.5
H40A C40 H40B 109.5
H40A C40 H40C 109.5
H40B C40 H40C 109.5
H41A C41 H41B 109.5
H41A C41 H41C 109.5
H41B C41 H41C 109.5
C42 C41 H41A 109.5
C42 C41 H41B 109.5
C42 C41 H41C 109.5
N17 C42 C41 122.3(3)
N17 C42 C43 109.6(3)
C43 C42 C41 128.1(3)
C42 C43 H43 126.6
C44 C43 C42 106.8(3)
C44 C43 H43 126.6
N18 C44 C43 107.4(3)
N18 C44 C45 122.9(3)
C43 C44 C45 129.7(3)
C44 C45 H45A 109.5
C44 C45 H45B 109.5
C44 C45 H45C 109.5
H45A C45 H45B 109.5
H45A C45 H45C 109.5
H45B C45 H45C 109.5
N14 B3 N16 110.5(2)
N14 B3 N18 109.3(2)
N14 B3 H3A 109.0
N16 B3 H3A 109.0
N18 B3 N16 110.0(2)
N18 B3 H3A 109.0
Cl4 C46 Cl5 114.4(2)
Cl4 C46 H46A 108.7
Cl4 C46 H46B 108.7
Cl5 C46 H46A 108.7
Cl5 C46 H46B 108.7
H46A C46 H46B 107.6

loop_
_geom_bond_atom_site_label_1
_geom_bond_atom_site_label_2
_geom_bond_distance
Dy1 N1 2.383(2)
Dy1 N3 2.367(2)
Dy1 N5 2.373(2)
Dy1 N7 2.383(2)
Dy1 N9 2.375(2)
Dy1 N11 2.366(2)
N1 N2 1.378(3)
N1 C2 1.347(4)
N2 C4 1.348(4)
N2 B1 1.547(4)
N3 N4 1.382(3)
N3 C7 1.346(4)
N4 C9 1.348(4)
N4 B1 1.550(4)
N5 N6 1.375(3)
N5 C12 1.341(4)
N6 C14 1.346(4)
N6 B1 1.546(4)
N7 N8 1.385(3)
N7 C19 1.346(4)
N8 C17 1.352(4)
N8 B2 1.542(4)
N9 N10 1.377(3)
N9 C24 1.340(4)
N10 C22 1.357(4)
N10 B2 1.546(4)
N11 N12 1.384(3)
N11 C29 1.344(4)
N12 C27 1.349(4)
N12 B2 1.547(4)
C1 H1A 0.9800
C1 H1B 0.9800
C1 H1C 0.9800
C1 C2 1.494(4)
C2 C3 1.385(4)
C3 H3 0.9500
C3 C4 1.371(5)
C4 C5 1.496(4)
C5 H5A 0.9800
C5 H5B 0.9800
C5 H5C 0.9800
C6 H6A 0.9800
C6 H6B 0.9800
C6 H6C 0.9800
C6 C7 1.494(4)
C7 C8 1.379(4)
C8 H8 0.9500
C8 C9 1.379(4)
C9 C10 1.484(4)
C10 H10A 0.9800
C10 H10B 0.9800
C10 H10C 0.9800
C11 H11A 0.9800
C11 H11B 0.9800
C11 H11C 0.9800
C11 C12 1.490(4)
C12 C13 1.390(4)
C13 H13 0.9500
C13 C14 1.379(4)
C14 C15 1.492(4)
C15 H15A 0.9800
C15 H15B 0.9800
C15 H15C 0.9800
C16 H16A 0.9800
C16 H16B 0.9800
C16 H16C 0.9800
C16 C17 1.492(4)
C17 C18 1.373(4)
C18 H18 0.9500
C18 C19 1.383(4)
C19 C20 1.494(4)
C20 H20A 0.9800
C20 H20B 0.9800
C20 H20C 0.9800
C21 H21A 0.9800
C21 H21B 0.9800
C21 H21C 0.9800
C21 C22 1.491(4)
C22 C23 1.385(4)
C23 H23 0.9500
C23 C24 1.380(4)
C24 C25 1.494(4)
C25 H25A 0.9800
C25 H25B 0.9800
C25 H25C 0.9800
C26 H26A 0.9800
C26 H26B 0.9800
C26 H26C 0.9800
C26 C27 1.493(4)
C27 C28 1.382(4)
C28 H28 0.9500
C28 C29 1.379(4)
C29 C30 1.496(4)
C30 H30A 0.9800
C30 H30B 0.9800
C30 H30C 0.9800
B1 H1 1.0000
B2 H2 1.0000
Dy2 Cl1 2.5917(7)
Dy2 Cl2 2.5989(7)
Dy2 Cl3 2.5869(7)
Dy2 N13 2.467(2)
Dy2 N15 2.445(2)
Dy2 N17 2.439(2)
N13 N14 1.379(3)
N13 C32 1.343(4)
N14 C34 1.350(4)
N14 B3 1.538(4)
N15 N16 1.378(3)
N15 C37 1.342(4)
N16 C39 1.357(4)
N16 B3 1.541(4)
N17 N18 1.379(3)
N17 C42 1.339(4)
N18 C44 1.355(4)
N18 B3 1.539(4)
C31 H31A 0.9800
C31 H31B 0.9800
C31 H31C 0.9800
C31 C32 1.492(4)
C32 C33 1.388(4)
C33 H33 0.9500
C33 C34 1.378(4)
C34 C35 1.494(4)
C35 H35A 0.9800
C35 H35B 0.9800
C35 H35C 0.9800
C36 H36A 0.9800
C36 H36B 0.9800
C36 H36C 0.9800
C36 C37 1.496(4)
C37 C38 1.395(4)
C38 H38 0.9500
C38 C39 1.372(4)
C39 C40 1.495(4)
C40 H40A 0.9800
C40 H40B 0.9800
C40 H40C 0.9800
C41 H41A 0.9800
C41 H41B 0.9800
C41 H41C 0.9800
C41 C42 1.492(4)
C42 C43 1.393(4)
C43 H43 0.9500
C43 C44 1.369(4)
C44 C45 1.491(4)
C45 H45A 0.9800
C45 H45B 0.9800
C45 H45C 0.9800
B3 H3A 1.0000
Cl4 C46 1.725(4)
Cl5 C46 1.738(4)
C46 H46A 0.9900
C46 H46B 0.9900

loop_
_geom_torsion_atom_site_label_1
_geom_torsion_atom_site_label_2
_geom_torsion_atom_site_label_3
_geom_torsion_atom_site_label_4
_geom_torsion
Dy1 N1 N2 C4 178.46(18)
Dy1 N1 N2 B1 0.0(3)
Dy1 N1 C2 C1 1.0(4)
Dy1 N1 C2 C3 -177.9(2)
Dy1 N3 N4 C9 -168.53(18)
Dy1 N3 N4 B1 12.3(3)
Dy1 N3 C7 C6 -14.5(4)
Dy1 N3 C7 C8 165.6(2)
Dy1 N5 N6 C14 -172.40(18)
Dy1 N5 N6 B1 5.8(3)
Dy1 N5 C12 C11 -9.6(4)
Dy1 N5 C12 C13 170.9(2)
Dy1 N7 N8 C17 173.09(18)
Dy1 N7 N8 B2 -7.0(3)
Dy1 N7 C19 C18 -172.0(2)
Dy1 N7 C19 C20 8.5(4)
Dy1 N9 N10 C22 -172.81(17)
Dy1 N9 N10 B2 6.3(3)
Dy1 N9 C24 C23 172.10(19)
Dy1 N9 C24 C25 -8.7(4)
Dy1 N11 N12 C27 169.39(18)
Dy1 N11 N12 B2 -10.2(3)
Dy1 N11 C29 C28 -167.4(2)
Dy1 N11 C29 C30 12.3(4)
N1 N2 C4 C3 -0.1(3)
N1 N2 C4 C5 179.8(3)
N1 N2 B1 N4 60.2(3)
N1 N2 B1 N6 -61.5(3)
N1 C2 C3 C4 -0.2(3)
N2 N1 C2 C1 179.0(3)
N2 N1 C2 C3 0.1(3)
N3 N4 C9 C8 -0.3(3)
N3 N4 C9 C10 -179.5(3)
N3 N4 B1 N2 -68.9(3)
N3 N4 B1 N6 52.5(3)
N3 C7 C8 C9 0.3(3)
N4 N3 C7 C6 179.5(3)
N4 N3 C7 C8 -0.4(3)
N5 N6 C14 C13 -0.1(3)
N5 N6 C14 C15 179.4(3)
N5 N6 B1 N2 58.0(3)
N5 N6 B1 N4 -63.7(3)
N5 C12 C13 C14 0.0(3)
N6 N5 C12 C11 179.4(2)
N6 N5 C12 C13 0.0(3)
N7 N8 C17 C16 -177.8(3)
N7 N8 C17 C18 0.8(3)
N7 N8 B2 N10 66.0(3)
N7 N8 B2 N12 -55.8(3)
N8 N7 C19 C18 0.2(3)
N8 N7 C19 C20 -179.3(3)
N8 C17 C18 C19 -0.6(3)
N9 N10 C22 C21 177.7(2)
N9 N10 C22 C23 -1.2(3)
N9 N10 B2 N8 -65.7(3)
N9 N10 B2 N12 56.0(3)
N10 N9 C24 C23 -0.2(3)
N10 N9 C24 C25 179.0(2)
N10 C22 C23 C24 1.0(3)
N11 N12 C27 C26 -177.7(3)
N11 N12 C27 C28 0.8(3)
N11 N12 B2 N8 67.5(3)
N11 N12 B2 N10 -53.9(3)
N12 N11 C29 C28 0.4(3)
N12 N11 C29 C30 -179.9(2)
N12 C27 C28 C29 -0.5(4)
C1 C2 C3 C4 -179.0(3)
C2 N1 N2 C4 0.0(3)
C2 N1 N2 B1 -178.5(2)
C2 C3 C4 N2 0.2(3)
C2 C3 C4 C5 -179.7(3)
C4 N2 B1 N4 -118.0(3)
C4 N2 B1 N6 120.3(3)
C6 C7 C8 C9 -179.7(3)
C7 N3 N4 C9 0.4(3)
C7 N3 N4 B1 -178.7(2)
C7 C8 C9 N4 0.0(3)
C7 C8 C9 C10 179.2(3)
C9 N4 B1 N2 112.1(3)
C9 N4 B1 N6 -126.5(3)
C11 C12 C13 C14 -179.5(3)
C12 N5 N6 C14 0.1(3)
C12 N5 N6 B1 178.3(2)
C12 C13 C14 N6 0.1(3)
C12 C13 C14 C15 -179.4(3)
C14 N6 B1 N2 -124.3(3)
C14 N6 B1 N4 114.1(3)
C16 C17 C18 C19 177.9(3)
C17 N8 B2 N10 -114.1(3)
C17 N8 B2 N12 124.2(3)
C17 C18 C19 N7 0.3(3)
C17 C18 C19 C20 179.7(3)
C19 N7 N8 C17 -0.6(3)
C19 N7 N8 B2 179.3(2)
C21 C22 C23 C24 -177.8(3)
C22 N10 B2 N8 113.1(3)
C22 N10 B2 N12 -125.1(3)
C22 C23 C24 N9 -0.5(3)
C22 C23 C24 C25 -179.6(3)
C24 N9 N10 C22 0.9(3)
C24 N9 N10 B2 179.9(2)
C26 C27 C28 C29 177.9(3)
C27 N12 B2 N8 -112.0(3)
C27 N12 B2 N10 126.6(3)
C27 C28 C29 N11 0.0(3)
C27 C28 C29 C30 -179.6(3)
C29 N11 N12 C27 -0.8(3)
C29 N11 N12 B2 179.6(2)
B1 N2 C4 C3 178.2(3)
B1 N2 C4 C5 -1.9(5)
B1 N4 C9 C8 178.8(3)
B1 N4 C9 C10 -0.4(5)
B1 N6 C14 C13 -178.1(3)
B1 N6 C14 C15 1.5(5)
B2 N8 C17 C16 2.2(5)
B2 N8 C17 C18 -179.1(3)
B2 N10 C22 C21 -1.3(4)
B2 N10 C22 C23 179.9(3)
B2 N12 C27 C26 1.8(5)
B2 N12 C27 C28 -179.6(3)
Dy2 N13 N14 C34 175.81(17)
Dy2 N13 N14 B3 -7.7(3)
Dy2 N13 C32 C31 6.0(4)
Dy2 N13 C32 C33 -174.62(19)
Dy2 N15 N16 C39 178.37(17)
Dy2 N15 N16 B3 -3.8(3)
Dy2 N15 C37 C36 3.2(4)
Dy2 N15 C37 C38 -177.73(19)
Dy2 N17 N18 C44 166.88(17)
Dy2 N17 N18 B3 -13.8(3)
Dy2 N17 C42 C41 16.4(4)
Dy2 N17 C42 C43 -165.08(18)
N13 N14 C34 C33 -0.6(3)
N13 N14 C34 C35 179.1(3)
N13 N14 B3 N16 65.5(3)
N13 N14 B3 N18 -55.7(3)
N13 C32 C33 C34 -0.7(3)
N14 N13 C32 C31 -179.0(3)
N14 N13 C32 C33 0.4(3)
N15 N16 C39 C38 -0.3(3)
N15 N16 C39 C40 178.9(3)
N15 N16 B3 N14 -58.8(3)
N15 N16 B3 N18 62.0(3)
N15 C37 C38 C39 -0.8(3)
N16 N15 C37 C36 -178.5(3)
N16 N15 C37 C38 0.6(3)
N17 N18 C44 C43 0.8(3)
N17 N18 C44 C45 -178.1(3)
N17 N18 B3 N14 70.0(3)
N17 N18 B3 N16 -51.5(3)
N17 C42 C43 C44 -0.7(3)
N18 N17 C42 C41 -177.3(2)
N18 N17 C42 C43 1.2(3)
C31 C32 C33 C34 178.6(3)
C32 N13 N14 C34 0.1(3)
C32 N13 N14 B3 176.6(2)
C32 C33 C34 N14 0.8(3)
C32 C33 C34 C35 -178.9(3)
C34 N14 B3 N16 -118.7(3)
C34 N14 B3 N18 120.1(3)
C36 C37 C38 C39 178.3(3)
C37 N15 N16 C39 -0.1(3)
C37 N15 N16 B3 177.7(2)
C37 C38 C39 N16 0.7(3)
C37 C38 C39 C40 -178.5(3)
C39 N16 B3 N14 118.6(3)
C39 N16 B3 N18 -120.6(3)
C41 C42 C43 C44 177.7(3)
C42 N17 N18 C44 -1.2(3)
C42 N17 N18 B3 178.1(2)
C42 C43 C44 N18 -0.1(3)
C42 C43 C44 C45 178.7(3)
C44 N18 B3 N14 -110.8(3)
C44 N18 B3 N16 127.7(3)
B3 N14 C34 C33 -176.7(3)
B3 N14 C34 C35 3.0(4)
B3 N16 C39 C38 -178.0(3)
B3 N16 C39 C40 1.2(4)
B3 N18 C44 C43 -178.5(3)
B3 N18 C44 C45 2.6(4)
